data_4021205
loop_
_publ_author_name
'Daniele Casarini'
'Carmine Coluccini'
'Lodovico Lunazzi'
'Andrea Mazzanti'
'Romina Rompietti'

_publ_section_title
;
 Conformational Studies by Dynamic NMR. 100.
 Enantiomerization Process of Stereolabile Atropisomers
 in Pyridine-Substituted Adamantane Derivatives
;
_journal_name_full 'Journal of Organic Chemistry'
_journal_page_first 5746
_journal_page_last 5748
_journal_paper_doi 10.1021/jo0493471
_journal_volume 69
_journal_year 2004
_chemical_formula_moiety 'C15 H19 N O'
_chemical_formula_sum 'C15 H19 N O'
_chemical_formula_weight 229.31
_chemical_name_common '2-(3-pyridinyl) 2-adamantanol '
_space_group_IT_number 92
_symmetry_cell_setting tetragonal
_symmetry_space_group_name_Hall 'P 4abw 2nw'
_symmetry_space_group_name_H-M 'P 41 21 2'
_cell_angle_alpha 90.00
_cell_angle_beta 90.00
_cell_angle_gamma 90.00
_cell_formula_units_Z 8
_cell_length_a 6.5986(7)
_cell_length_b 6.5986(7)
_cell_length_c 53.743(8)
_cell_measurement_temperature 293(2)
_cell_volume 2340.0(5)
_diffrn_ambient_temperature 293(2)
_exptl_crystal_density_diffrn 1.302
_cod_database_code 4021205

loop_
_symmetry_equiv_pos_as_xyz
'x, y, z'
'-x, -y, z+1/2'
'-y+1/2, x+1/2, z+1/4'
'y+1/2, -x+1/2, z+3/4'
'-x+1/2, y+1/2, -z+1/4'
'x+1/2, -y+1/2, -z+3/4'
'y, x, -z'
'-y, -x, -z+1/2'

loop_
_atom_site_label
_atom_site_type_symbol
_atom_site_fract_x
_atom_site_fract_y
_atom_site_fract_z
_atom_site_U_iso_or_equiv
_atom_site_adp_type
_atom_site_occupancy
_atom_site_symmetry_multiplicity
_atom_site_calc_flag
_atom_site_refinement_flags
_atom_site_disorder_assembly
_atom_site_disorder_group
O1 O 0.9022(3) 0.0527(3) 0.08069(4) 0.0164(4) Uani 1 1 d . . .
H1 H 0.925(6) -0.068(6) 0.0899(6) 0.019(9) Uiso 1 1 d . . .
N1 N 0.5387(4) 0.1967(4) 0.14070(4) 0.0163(5) Uani 1 1 d . . .
C1 C 0.6898(4) 0.0648(5) 0.07461(5) 0.0130(5) Uani 1 1 d . . .
C2 C 0.6583(4) 0.2711(4) 0.06183(5) 0.0133(5) Uani 1 1 d . . .
H2 H 0.6882 0.3802 0.0736 0.016 Uiso 1 1 calc R . .
C3 C 0.4377(5) 0.2914(5) 0.05261(5) 0.0177(6) Uani 1 1 d . . .
H3A H 0.3454 0.2799 0.0666 0.021 Uiso 1 1 calc R . .
H3B H 0.4183 0.4235 0.0451 0.021 Uiso 1 1 calc R . .
C4 C 0.3908(5) 0.1245(5) 0.03344(5) 0.0179(6) Uani 1 1 d . . .
H4 H 0.2511 0.1392 0.0275 0.022 Uiso 1 1 calc R . .
C5 C 0.4163(5) -0.0820(5) 0.04623(5) 0.0181(5) Uani 1 1 d . . .
H5A H 0.3861 -0.1898 0.0345 0.022 Uiso 1 1 calc R . .
H5B H 0.3225 -0.0928 0.0601 0.022 Uiso 1 1 calc R . .
C6 C 0.6353(4) -0.1046(4) 0.05574(5) 0.0134(5) Uani 1 1 d . . .
H6 H 0.6513 -0.2372 0.0637 0.016 Uiso 1 1 calc R . .
C7 C 0.7811(5) -0.0891(5) 0.03342(5) 0.0181(6) Uani 1 1 d . . .
H7A H 0.7517 -0.1963 0.0216 0.022 Uiso 1 1 calc R . .
H7B H 0.9197 -0.1056 0.0391 0.022 Uiso 1 1 calc R . .
C8 C 0.7568(5) 0.1187(5) 0.02067(5) 0.0162(5) Uani 1 1 d . . .
H8 H 0.8507 0.1283 0.0066 0.019 Uiso 1 1 calc R . .
C9 C 0.8022(5) 0.2871(5) 0.03933(5) 0.0167(6) Uani 1 1 d . . .
H9A H 0.7853 0.4180 0.0314 0.020 Uiso 1 1 calc R . .
H9B H 0.9416 0.2763 0.0449 0.020 Uiso 1 1 calc R . .
C10 C 0.5380(5) 0.1397(5) 0.01131(5) 0.0175(6) Uani 1 1 d . . .
H10A H 0.5088 0.0333 -0.0006 0.021 Uiso 1 1 calc R . .
H10B H 0.5211 0.2693 0.0030 0.021 Uiso 1 1 calc R . .
C11 C 0.5767(4) 0.0498(4) 0.09946(5) 0.0133(5) Uani 1 1 d . . .
C12 C 0.4659(4) -0.1184(5) 0.10737(5) 0.0160(5) Uani 1 1 d . . .
H12 H 0.4396 -0.2241 0.0964 0.019 Uiso 1 1 calc R . .
C13 C 0.3947(4) -0.1278(5) 0.13169(5) 0.0163(5) Uani 1 1 d . . .
H13 H 0.3211 -0.2395 0.1371 0.020 Uiso 1 1 calc R . .
C14 C 0.4348(4) 0.0313(5) 0.14774(5) 0.0164(6) Uani 1 1 d . . .
H14 H 0.3879 0.0234 0.1640 0.020 Uiso 1 1 calc R . .
C15 C 0.6058(5) 0.2031(5) 0.11720(5) 0.0151(5) Uani 1 1 d . . .
H15 H 0.6769 0.3179 0.1123 0.018 Uiso 1 1 calc R . .

loop_
_atom_site_aniso_label
_atom_site_aniso_U_11
_atom_site_aniso_U_22
_atom_site_aniso_U_33
_atom_site_aniso_U_23
_atom_site_aniso_U_13
_atom_site_aniso_U_12
O1 0.0103(9) 0.0245(11) 0.0144(9) 0.0024(8) -0.0018(8) -0.0021(8)
N1 0.0129(11) 0.0242(13) 0.0119(10) -0.0012(9) -0.0016(9) -0.0021(10)
C1 0.0099(12) 0.0192(13) 0.0100(10) 0.0006(10) 0.0015(9) 0.0005(10)
C2 0.0140(13) 0.0136(13) 0.0123(11) -0.0013(10) 0.0022(9) -0.0013(10)
C3 0.0192(15) 0.0182(14) 0.0157(12) -0.0014(11) 0.0010(11) 0.0079(11)
C4 0.0159(13) 0.0270(15) 0.0108(11) -0.0013(11) -0.0039(10) 0.0037(11)
C5 0.0158(13) 0.0214(14) 0.0170(12) -0.0012(11) -0.0021(11) -0.0034(11)
C6 0.0145(12) 0.0147(12) 0.0110(10) 0.0008(10) -0.0004(9) -0.0003(10)
C7 0.0196(14) 0.0183(14) 0.0163(12) -0.0006(11) 0.0016(11) 0.0043(11)
C8 0.0216(14) 0.0183(14) 0.0087(10) 0.0004(10) 0.0034(10) 0.0050(11)
C9 0.0177(14) 0.0173(14) 0.0151(12) 0.0004(10) 0.0049(10) 0.0012(11)
C10 0.0236(15) 0.0192(14) 0.0096(10) 0.0001(10) -0.0025(10) 0.0040(11)
C11 0.0095(11) 0.0176(13) 0.0128(11) 0.0014(10) -0.0003(9) 0.0008(10)
C12 0.0164(13) 0.0177(13) 0.0140(11) -0.0004(10) -0.0014(10) -0.0009(11)
C13 0.0115(13) 0.0226(14) 0.0149(11) 0.0029(11) 0.0000(10) -0.0028(11)
C14 0.0085(12) 0.0276(15) 0.0133(11) 0.0033(11) 0.0025(9) 0.0007(10)
C15 0.0137(13) 0.0198(13) 0.0118(11) 0.0002(10) -0.0004(10) -0.0014(11)

loop_
_geom_bond_atom_site_label_1
_geom_bond_atom_site_label_2
_geom_bond_distance
_geom_bond_site_symmetry_2
_geom_bond_publ_flag
O1 C1 1.441(3) . ?
N1 C15 1.339(3) . ?
N1 C14 1.343(4) . ?
C1 C11 1.533(4) . ?
C1 C2 1.539(4) . ?
C1 C6 1.551(4) . ?
C2 C9 1.542(4) . ?
C2 C3 1.544(4) . ?
C3 C4 1.539(4) . ?
C4 C5 1.536(4) . ?
C4 C10 1.539(4) . ?
C5 C6 1.540(4) . ?
C6 C7 1.541(4) . ?
C7 C8 1.541(4) . ?
C8 C9 1.526(4) . ?
C8 C10 1.535(4) . ?
C11 C12 1.395(4) . ?
C11 C15 1.403(4) . ?
C12 C13 1.390(4) . ?
C13 C14 1.384(4) . ?
